data_7157883
loop_
_publ_author_name
'Welsh, Erin N.'
'Robertson, Katherine N.'
'Speed, Alexander W. H.'

_publ_section_title
;
 Short syntheses of 1-substituted dibenzothiophene derivatives.
;
_journal_issue 9
_journal_name_full 'Organic &amp; biomolecular chemistry'
_journal_page_first 2000
_journal_page_last 2007
_journal_paper_doi 10.1039/d0ob01839b
_journal_volume 19
_journal_year 2021
_chemical_formula_moiety 'C14 H7 F3 O1 S1'
_chemical_formula_sum 'C14 H7 F3 O1 S'
_chemical_formula_weight 280.25
_space_group_crystal_system triclinic
_space_group_IT_number 2
_space_group_name_Hall '-P 1'
_space_group_name_H-M_alt 'P -1'
_atom_sites_solution_hydrogens geom
_atom_sites_solution_primary 'intrinsic phasing'
_audit_creation_method SHELXL-2018/3
_audit_update_record
;
2021-01-31 deposited with the CCDC.	2021-02-09 downloaded from the CCDC.
;
_cell_angle_alpha 89.531(2)
_cell_angle_beta 89.289(2)
_cell_angle_gamma 78.488(2)
_cell_formula_units_Z 8
_cell_length_a 8.2143(4)
_cell_length_b 8.2225(5)
_cell_length_c 35.165(2)
_cell_measurement_reflns_used 9966
_cell_measurement_temperature 125(2)
_cell_measurement_theta_max 38.6085
_cell_measurement_theta_min 2.3169
_cell_volume 2327.1(2)
_computing_cell_refinement 'SAINT V8.40B (Bruker Nano, Inc., 2019)'
_computing_data_collection 'Bruker Instrument Service vV6.2.14 Patch 4'
_computing_data_reduction 'SAINT V8.40B (Bruker Nano, Inc., 2019)'
_computing_structure_refinement 'SHELXL-2018/3 (Sheldrick, 2018)'
_computing_structure_solution 'SHELXT-2014 (Sheldrick, 2015)'
_diffrn_ambient_temperature 125(2)
_diffrn_detector '100 \\times 140 mm^2^ CMOS sensor'
_diffrn_detector_area_resol_mean 7.3910
_diffrn_detector_type 'Bruker PHOTON III'
_diffrn_measured_fraction_theta_full 1.000
_diffrn_measured_fraction_theta_max 1.000
_diffrn_measurement_device '\k--geometry diffractometer'
_diffrn_measurement_device_type 'Bruker D8 VENTURE'
_diffrn_radiation_monochromator 'multilayer mirror'
_diffrn_radiation_type MoK\a
_diffrn_radiation_wavelength 0.71073
_diffrn_reflns_av_R_equivalents 0.0508
_diffrn_reflns_av_unetI/netI 0.0288
_diffrn_reflns_Laue_measured_fraction_full 1.000
_diffrn_reflns_Laue_measured_fraction_max 1.000
_diffrn_reflns_limit_h_max 13
_diffrn_reflns_limit_h_min -13
_diffrn_reflns_limit_k_max 13
_diffrn_reflns_limit_k_min -13
_diffrn_reflns_limit_l_max 58
_diffrn_reflns_limit_l_min -58
_diffrn_reflns_number 227991
_diffrn_reflns_point_group_measured_fraction_full 1.000
_diffrn_reflns_point_group_measured_fraction_max 1.000
_diffrn_reflns_theta_full 25.242
_diffrn_reflns_theta_max 36.318
_diffrn_reflns_theta_min 2.317
_diffrn_source_type 'Incoatec I\mS 3.0'
_exptl_absorpt_coefficient_mu 0.304
_exptl_absorpt_correction_type multi-scan
_exptl_absorpt_process_details
;
SADABS-2016/2 - Bruker AXS area detector scaling and absorption correction
;
_exptl_crystal_colour 'pale yellow'
_exptl_crystal_density_diffrn 1.600
_exptl_crystal_description chip
_exptl_crystal_F_000 1136
_exptl_crystal_size_max 0.220
_exptl_crystal_size_mid 0.145
_exptl_crystal_size_min 0.063
_exptl_transmission_factor_max 0.7479
_exptl_transmission_factor_min 0.6953
_refine_diff_density_max 1.163
_refine_diff_density_min -0.760
_refine_diff_density_rms 0.131
_refine_ls_extinction_method none
_refine_ls_goodness_of_fit_ref 1.025
_refine_ls_hydrogen_treatment constr
_refine_ls_matrix_type full
_refine_ls_number_parameters 686
_refine_ls_number_reflns 22572
_refine_ls_number_restraints 0
_refine_ls_restrained_S_all 1.025
_refine_ls_R_factor_all 0.0723
_refine_ls_R_factor_gt 0.0498
_refine_ls_shift/su_max 0.001
_refine_ls_shift/su_mean 0.000
_refine_ls_structure_factor_coef Fsqd
_refine_ls_weighting_details 'w=1/[\s^2^(Fo^2^)+(0.0618P)^2^+1.0339P] where P=(Fo^2^+2Fc^2^)/3'
_refine_ls_weighting_scheme calc
_refine_ls_wR_factor_gt 0.1223
_refine_ls_wR_factor_ref 0.1373
_reflns_Friedel_coverage 0.000
_reflns_number_gt 17356
_reflns_number_total 22572
_reflns_threshold_expression 'I > 2\s(I)'
_cod_data_source_file d0ob01839b2.cif
_cod_data_source_block compound3g_AS031B
_cod_depositor_comments
;
Adding full bibliography for 7157879--7157883.cif.

2024-06-28
Z value and formula fixed to values more according to usual
chemical conventions.                 miguel
;
_cod_original_formula_sum 'C56 H28 F12 O4 S4'
_cod_original_formula_weight 1121.02
_cod_original_formula_moiety '4(C14 H7 F3 O1 S1)'
_cod_original_formula_units_Z 2
_cod_database_code 7157883
_shelx_shelxl_version_number 2018/3
_shelx_space_group_comment
;
The symmetry employed for this shelxl refinement is uniquely defined
by the following loop, which should always be used as a source of
symmetry information in preference to the above space-group names.
They are only intended as comments.
;
_shelx_estimated_absorpt_t_min 0.936
_shelx_estimated_absorpt_t_max 0.981
_diffrn_source_source 'microfocus sealed tube'

loop_
_space_group_symop_operation_xyz
'x, y, z'
'-x, -y, -z'

loop_
_atom_site_label
_atom_site_type_symbol
_atom_site_fract_x
_atom_site_fract_y
_atom_site_fract_z
_atom_site_U_iso_or_equiv
_atom_site_adp_type
_atom_site_occupancy
_atom_site_site_symmetry_order
_atom_site_calc_flag
_atom_site_refinement_flags_posn
_atom_site_refinement_flags_adp
_atom_site_refinement_flags_occupancy
_atom_site_disorder_assembly
_atom_site_disorder_group
S1 S 0.41180(5) 0.82848(4) 0.31976(2) 0.02521(7) Uani 1 1 d . . . . .
S2 S 0.88067(5) -0.34583(5) 0.31606(2) 0.02976(8) Uani 1 1 d . . . . .
S3 S -0.32539(4) 0.57308(5) 0.18098(2) 0.02534(7) Uani 1 1 d . . . . .
S4 S 0.84053(5) 0.10454(5) 0.18538(2) 0.02940(8) Uani 1 1 d . . . . .
F1 F 0.28786(18) 0.20344(13) 0.45559(4) 0.0461(3) Uani 1 1 d . . . . .
F2 F 0.3529(2) 0.43089(15) 0.47211(3) 0.0516(3) Uani 1 1 d . . . . .
F3 F 0.1020(2) 0.4025(2) 0.47747(4) 0.0724(5) Uani 1 1 d . . . . .
F4 F 0.86170(15) -0.01224(18) 0.47960(3) 0.0455(3) Uani 1 1 d . . . . .
F5 F 0.61127(16) 0.1052(2) 0.48839(3) 0.0561(4) Uani 1 1 d . . . . .
F6 F 0.7867(3) 0.2489(2) 0.46973(4) 0.0841(6) Uani 1 1 d . . . . .
F7 F 0.29069(13) 0.70859(17) 0.04372(3) 0.0442(3) Uani 1 1 d . . . . .
F8 F 0.06471(15) 0.63589(19) 0.02867(3) 0.0504(3) Uani 1 1 d . . . . .
F9 F 0.0857(2) 0.8895(2) 0.02246(4) 0.0670(4) Uani 1 1 d . . . . .
F10 F 0.51995(18) 0.13541(16) 0.02075(3) 0.0491(3) Uani 1 1 d . . . . .
F11 F 0.4012(2) 0.38442(18) 0.01109(3) 0.0624(4) Uani 1 1 d . . . . .
F12 F 0.2584(2) 0.2089(3) 0.03033(5) 0.0959(8) Uani 1 1 d . . . . .
O1 O 0.13938(16) 0.34026(14) 0.39349(3) 0.0314(2) Uani 1 1 d . . . . .
O2 O 0.6441(2) 0.20081(15) 0.40534(4) 0.0397(3) Uani 1 1 d . . . . .
O3 O 0.15812(15) 0.85208(17) 0.10619(3) 0.0338(2) Uani 1 1 d . . . . .
O4 O 0.30612(16) 0.3609(2) 0.09381(4) 0.0407(3) Uani 1 1 d . . . . .
C1 C 0.31438(17) 0.79849(16) 0.36246(4) 0.0220(2) Uani 1 1 d . . . . .
C2 C 0.25851(19) 0.92547(17) 0.38839(4) 0.0266(3) Uani 1 1 d . . . . .
H2 H 0.269123 1.036219 0.382896 0.032 Uiso 1 1 calc R U . . .
C3 C 0.1876(2) 0.88688(18) 0.42212(4) 0.0283(3) Uani 1 1 d . . . . .
H3 H 0.147312 0.971956 0.439968 0.034 Uiso 1 1 calc R U . . .
C4 C 0.17471(19) 0.72336(18) 0.43022(4) 0.0263(2) Uani 1 1 d . . . . .
H4 H 0.128921 0.697896 0.453950 0.032 Uiso 1 1 calc R U . . .
C5 C 0.22792(17) 0.59681(16) 0.40404(4) 0.0219(2) Uani 1 1 d . . . . .
C6 C 0.29989(16) 0.63209(15) 0.36905(4) 0.0200(2) Uani 1 1 d . . . . .
C7 C 0.37549(16) 0.52578(15) 0.33800(3) 0.0200(2) Uani 1 1 d . . . . .
C8 C 0.39963(19) 0.35272(17) 0.33317(4) 0.0258(2) Uani 1 1 d . . . . .
H8 H 0.358853 0.286248 0.351812 0.031 Uiso 1 1 calc R U . . .
C9 C 0.4826(2) 0.27965(18) 0.30133(4) 0.0291(3) Uani 1 1 d . . . . .
H9 H 0.499061 0.162748 0.298357 0.035 Uiso 1 1 calc R U . . .
C10 C 0.54282(19) 0.37537(19) 0.27335(4) 0.0277(3) Uani 1 1 d . . . . .
H10 H 0.598154 0.323145 0.251455 0.033 Uiso 1 1 calc R U . . .
C11 C 0.52227(19) 0.54484(18) 0.27740(4) 0.0253(2) Uani 1 1 d . . . . .
H11 H 0.563583 0.610157 0.258590 0.030 Uiso 1 1 calc R U . . .
C12 C 0.43978(17) 0.61826(16) 0.30961(4) 0.0217(2) Uani 1 1 d . . . . .
C13 C 0.19602(18) 0.43065(17) 0.41424(4) 0.0239(2) Uani 1 1 d . . . . .
C14 C 0.2357(2) 0.3665(2) 0.45551(4) 0.0327(3) Uani 1 1 d . . . . .
C15 C 0.79986(18) -0.30430(18) 0.36144(4) 0.0262(2) Uani 1 1 d . . . . .
C16 C 0.7417(2) -0.42031(19) 0.38438(5) 0.0319(3) Uani 1 1 d . . . . .
H16 H 0.742837 -0.529079 0.375333 0.038 Uiso 1 1 calc R U . . .
C17 C 0.6825(2) -0.3744(2) 0.42044(5) 0.0346(3) Uani 1 1 d . . . . .
H17 H 0.644242 -0.452214 0.436628 0.041 Uiso 1 1 calc R U . . .
C18 C 0.6792(2) -0.2134(2) 0.43299(5) 0.0303(3) Uani 1 1 d . . . . .
H18 H 0.640477 -0.183600 0.458032 0.036 Uiso 1 1 calc R U . . .
C19 C 0.73154(18) -0.09451(18) 0.40965(4) 0.0251(2) Uani 1 1 d . . . . .
C20 C 0.79687(17) -0.13938(17) 0.37299(4) 0.0231(2) Uani 1 1 d . . . . .
C21 C 0.86968(17) -0.04746(17) 0.34368(4) 0.0226(2) Uani 1 1 d . . . . .
C22 C 0.9072(2) 0.11198(18) 0.34408(4) 0.0271(3) Uani 1 1 d . . . . .
H22 H 0.880686 0.179731 0.365934 0.033 Uiso 1 1 calc R U . . .
C23 C 0.9823(2) 0.1710(2) 0.31290(5) 0.0307(3) Uani 1 1 d . . . . .
H23 H 1.007942 0.278576 0.313593 0.037 Uiso 1 1 calc R U . . .
C24 C 1.0211(2) 0.0734(2) 0.28026(5) 0.0308(3) Uani 1 1 d . . . . .
H24 H 1.069362 0.116780 0.258734 0.037 Uiso 1 1 calc R U . . .
C25 C 0.9896(2) -0.0852(2) 0.27918(4) 0.0294(3) Uani 1 1 d . . . . .
H25 H 1.016771 -0.152196 0.257236 0.035 Uiso 1 1 calc R U . . .
C26 C 0.91660(18) -0.14492(18) 0.31115(4) 0.0249(2) Uani 1 1 d . . . . .
C27 C 0.7011(2) 0.07795(19) 0.42367(4) 0.0274(3) Uani 1 1 d . . . . .
C28 C 0.7420(2) 0.1061(2) 0.46582(5) 0.0342(3) Uani 1 1 d . . . . .
C29 C -0.29769(16) 0.67186(18) 0.13819(4) 0.0226(2) Uani 1 1 d . . . . .
C30 C -0.42505(17) 0.7254(2) 0.11229(4) 0.0280(3) Uani 1 1 d . . . . .
H30 H -0.535144 0.712166 0.117850 0.034 Uiso 1 1 calc R U . . .
C31 C -0.38882(18) 0.7978(2) 0.07856(5) 0.0301(3) Uani 1 1 d . . . . .
H31 H -0.474495 0.836908 0.060882 0.036 Uiso 1 1 calc R U . . .
C32 C -0.22630(18) 0.8133(2) 0.07048(4) 0.0279(3) Uani 1 1 d . . . . .
H32 H -0.201414 0.859124 0.046737 0.034 Uiso 1 1 calc R U . . .
C33 C -0.09891(16) 0.76278(18) 0.09660(4) 0.0233(2) Uani 1 1 d . . . . .
C34 C -0.13251(15) 0.69047(17) 0.13191(4) 0.0212(2) Uani 1 1 d . . . . .
C35 C -0.02620(16) 0.61994(17) 0.16349(4) 0.0217(2) Uani 1 1 d . . . . .
C36 C 0.14464(18) 0.6049(2) 0.16925(4) 0.0306(3) Uani 1 1 d . . . . .
H36 H 0.210586 0.647115 0.150679 0.037 Uiso 1 1 calc R U . . .
C37 C 0.2182(2) 0.5290(3) 0.20184(5) 0.0355(3) Uani 1 1 d . . . . .
H37 H 0.334456 0.518849 0.205111 0.043 Uiso 1 1 calc R U . . .
C38 C 0.1250(2) 0.4673(2) 0.22994(4) 0.0312(3) Uani 1 1 d . . . . .
H38 H 0.177157 0.418082 0.252362 0.037 Uiso 1 1 calc R U . . .
C39 C -0.04346(19) 0.47794(19) 0.22501(4) 0.0262(2) Uani 1 1 d . . . . .
H39 H -0.108192 0.434730 0.243672 0.031 Uiso 1 1 calc R U . . .
C40 C -0.11658(16) 0.55368(17) 0.19198(4) 0.0221(2) Uani 1 1 d . . . . .
C41 C 0.06615(17) 0.79524(19) 0.08599(4) 0.0245(2) Uani 1 1 d . . . . .
C42 C 0.1271(2) 0.7561(2) 0.04456(4) 0.0324(3) Uani 1 1 d . . . . .
C43 C 0.80487(18) 0.18859(18) 0.13991(4) 0.0262(2) Uani 1 1 d . . . . .
C44 C 0.92415(19) 0.2469(2) 0.11792(5) 0.0327(3) Uani 1 1 d . . . . .
H44 H 1.032282 0.244187 0.127502 0.039 Uiso 1 1 calc R U . . .
C45 C 0.8816(2) 0.3087(2) 0.08185(5) 0.0350(3) Uani 1 1 d . . . . .
H45 H 0.961826 0.346746 0.066300 0.042 Uiso 1 1 calc R U . . .
C46 C 0.7216(2) 0.3153(2) 0.06820(5) 0.0315(3) Uani 1 1 d . . . . .
H46 H 0.694941 0.355822 0.043205 0.038 Uiso 1 1 calc R U . . .
C47 C 0.60040(18) 0.26353(19) 0.09066(4) 0.0252(2) Uani 1 1 d . . . . .
C48 C 0.64109(16) 0.19469(17) 0.12730(4) 0.0230(2) Uani 1 1 d . . . . .
C49 C 0.54535(17) 0.12056(17) 0.15539(4) 0.0231(2) Uani 1 1 d . . . . .
C50 C 0.38509(18) 0.0862(2) 0.15347(4) 0.0275(3) Uani 1 1 d . . . . .
H50 H 0.320245 0.115696 0.131361 0.033 Uiso 1 1 calc R U . . .
C51 C 0.32141(19) 0.0094(2) 0.18383(5) 0.0314(3) Uani 1 1 d . . . . .
H51 H 0.213057 -0.014128 0.182272 0.038 Uiso 1 1 calc R U . . .
C52 C 0.4147(2) -0.0343(2) 0.21684(4) 0.0308(3) Uani 1 1 d . . . . .
H52 H 0.367561 -0.083355 0.237719 0.037 Uiso 1 1 calc R U . . .
C53 C 0.5745(2) -0.00645(19) 0.21922(4) 0.0292(3) Uani 1 1 d . . . . .
H53 H 0.639029 -0.037910 0.241294 0.035 Uiso 1 1 calc R U . . .
C54 C 0.63885(17) 0.06906(17) 0.18839(4) 0.0244(2) Uani 1 1 d . . . . .
C55 C 0.42835(19) 0.2983(2) 0.07607(4) 0.0281(3) Uani 1 1 d . . . . .
C56 C 0.4008(2) 0.2542(2) 0.03412(5) 0.0357(3) Uani 1 1 d . . . . .

loop_
_atom_site_aniso_label
_atom_site_aniso_U_11
_atom_site_aniso_U_22
_atom_site_aniso_U_33
_atom_site_aniso_U_23
_atom_site_aniso_U_13
_atom_site_aniso_U_12
S1 0.03432(17) 0.01851(13) 0.02341(14) 0.00330(10) -0.00071(12) -0.00687(12)
S2 0.03270(17) 0.02408(15) 0.03356(18) -0.00667(13) -0.00027(13) -0.00795(13)
S3 0.01850(13) 0.03344(17) 0.02474(14) -0.00259(12) 0.00451(10) -0.00692(12)
S4 0.02440(15) 0.03130(17) 0.03267(17) -0.00240(13) -0.00684(13) -0.00550(13)
F1 0.0701(8) 0.0249(5) 0.0458(6) 0.0085(4) -0.0137(6) -0.0153(5)
F2 0.0874(10) 0.0356(6) 0.0365(6) 0.0060(4) -0.0261(6) -0.0225(6)
F3 0.0723(10) 0.0968(12) 0.0408(7) 0.0139(7) 0.0303(7) -0.0021(9)
F4 0.0375(6) 0.0690(8) 0.0271(5) -0.0032(5) -0.0078(4) -0.0031(5)
F5 0.0444(7) 0.0865(10) 0.0294(5) -0.0036(6) 0.0076(5) 0.0060(6)
F6 0.168(2) 0.0610(9) 0.0416(7) 0.0001(6) -0.0243(9) -0.0655(12)
F7 0.0256(5) 0.0663(8) 0.0426(6) -0.0094(5) 0.0086(4) -0.0138(5)
F8 0.0365(6) 0.0817(9) 0.0371(6) -0.0234(6) 0.0057(4) -0.0215(6)
F9 0.0848(11) 0.0701(10) 0.0388(7) 0.0285(6) 0.0090(7) 0.0001(8)
F10 0.0714(9) 0.0428(6) 0.0306(5) -0.0105(4) -0.0038(5) -0.0043(6)
F11 0.0988(12) 0.0515(8) 0.0268(5) 0.0077(5) -0.0017(6) 0.0091(7)
F12 0.0655(10) 0.195(2) 0.0470(8) -0.0329(11) 0.0016(7) -0.0735(13)
O1 0.0424(6) 0.0252(5) 0.0297(5) -0.0049(4) 0.0024(4) -0.0145(4)
O2 0.0617(9) 0.0267(5) 0.0273(5) 0.0023(4) -0.0002(5) -0.0006(5)
O3 0.0282(5) 0.0477(7) 0.0299(5) 0.0022(5) -0.0046(4) -0.0179(5)
O4 0.0281(5) 0.0627(9) 0.0271(5) 0.0023(5) 0.0020(4) 0.0005(5)
C1 0.0271(6) 0.0167(5) 0.0221(5) 0.0010(4) -0.0027(4) -0.0040(4)
C2 0.0329(7) 0.0165(5) 0.0300(6) -0.0024(4) -0.0009(5) -0.0037(5)
C3 0.0343(7) 0.0205(6) 0.0296(6) -0.0071(5) 0.0019(5) -0.0043(5)
C4 0.0325(7) 0.0227(6) 0.0243(6) -0.0052(4) 0.0029(5) -0.0070(5)
C5 0.0269(6) 0.0184(5) 0.0208(5) -0.0015(4) 0.0005(4) -0.0056(4)
C6 0.0237(5) 0.0164(5) 0.0199(5) -0.0006(4) -0.0020(4) -0.0041(4)
C7 0.0240(5) 0.0182(5) 0.0184(5) -0.0008(4) -0.0017(4) -0.0055(4)
C8 0.0354(7) 0.0189(5) 0.0235(6) -0.0015(4) 0.0035(5) -0.0069(5)
C9 0.0386(8) 0.0210(6) 0.0277(6) -0.0053(5) 0.0055(5) -0.0063(5)
C10 0.0316(7) 0.0291(6) 0.0230(6) -0.0046(5) 0.0022(5) -0.0079(5)
C11 0.0300(6) 0.0277(6) 0.0194(5) 0.0000(4) 0.0008(4) -0.0087(5)
C12 0.0255(5) 0.0202(5) 0.0198(5) 0.0010(4) -0.0027(4) -0.0058(4)
C13 0.0295(6) 0.0208(5) 0.0222(5) -0.0021(4) 0.0039(4) -0.0073(5)
C14 0.0453(9) 0.0278(7) 0.0255(6) 0.0028(5) 0.0049(6) -0.0093(6)
C15 0.0270(6) 0.0220(6) 0.0302(6) 0.0000(5) -0.0041(5) -0.0061(5)
C16 0.0340(7) 0.0226(6) 0.0407(8) 0.0026(5) -0.0029(6) -0.0097(5)
C17 0.0372(8) 0.0293(7) 0.0395(8) 0.0089(6) -0.0016(6) -0.0125(6)
C18 0.0337(7) 0.0306(7) 0.0278(6) 0.0062(5) -0.0018(5) -0.0091(6)
C19 0.0290(6) 0.0238(6) 0.0230(5) 0.0038(4) -0.0050(5) -0.0060(5)
C20 0.0248(6) 0.0209(5) 0.0240(5) 0.0016(4) -0.0058(4) -0.0048(4)
C21 0.0252(6) 0.0209(5) 0.0215(5) 0.0011(4) -0.0048(4) -0.0044(4)
C22 0.0349(7) 0.0209(6) 0.0258(6) 0.0011(4) -0.0023(5) -0.0060(5)
C23 0.0370(8) 0.0250(6) 0.0305(7) 0.0045(5) -0.0004(6) -0.0072(5)
C24 0.0308(7) 0.0324(7) 0.0282(6) 0.0055(5) -0.0003(5) -0.0044(6)
C25 0.0296(7) 0.0327(7) 0.0252(6) -0.0017(5) -0.0007(5) -0.0046(5)
C26 0.0246(6) 0.0244(6) 0.0255(6) -0.0014(4) -0.0039(4) -0.0045(5)
C27 0.0340(7) 0.0274(6) 0.0213(5) 0.0008(5) -0.0003(5) -0.0071(5)
C28 0.0432(9) 0.0374(8) 0.0234(6) -0.0020(5) -0.0008(6) -0.0112(7)
C29 0.0175(5) 0.0275(6) 0.0229(5) -0.0047(4) 0.0020(4) -0.0044(4)
C30 0.0165(5) 0.0357(7) 0.0312(7) -0.0038(5) -0.0010(4) -0.0036(5)
C31 0.0204(6) 0.0385(8) 0.0304(7) -0.0003(6) -0.0056(5) -0.0035(5)
C32 0.0234(6) 0.0360(7) 0.0247(6) 0.0017(5) -0.0045(5) -0.0066(5)
C33 0.0192(5) 0.0301(6) 0.0213(5) 0.0003(4) -0.0016(4) -0.0068(4)
C34 0.0174(5) 0.0257(6) 0.0208(5) -0.0033(4) 0.0005(4) -0.0052(4)
C35 0.0199(5) 0.0263(6) 0.0199(5) -0.0020(4) 0.0003(4) -0.0066(4)
C36 0.0208(6) 0.0475(9) 0.0257(6) 0.0072(6) -0.0022(5) -0.0128(6)
C37 0.0241(6) 0.0553(10) 0.0294(7) 0.0110(7) -0.0056(5) -0.0137(6)
C38 0.0283(7) 0.0417(8) 0.0256(6) 0.0059(6) -0.0043(5) -0.0118(6)
C39 0.0276(6) 0.0301(6) 0.0221(5) 0.0003(5) 0.0015(4) -0.0092(5)
C40 0.0203(5) 0.0254(6) 0.0213(5) -0.0035(4) 0.0020(4) -0.0065(4)
C41 0.0214(5) 0.0311(6) 0.0221(5) 0.0033(5) -0.0023(4) -0.0077(5)
C42 0.0277(7) 0.0457(9) 0.0243(6) 0.0051(6) 0.0011(5) -0.0087(6)
C43 0.0236(6) 0.0258(6) 0.0293(6) -0.0055(5) 0.0004(5) -0.0050(5)
C44 0.0234(6) 0.0330(7) 0.0427(8) -0.0049(6) 0.0034(6) -0.0080(5)
C45 0.0297(7) 0.0370(8) 0.0402(8) -0.0029(6) 0.0103(6) -0.0121(6)
C46 0.0325(7) 0.0341(7) 0.0289(7) -0.0018(5) 0.0076(5) -0.0092(6)
C47 0.0253(6) 0.0294(6) 0.0215(5) -0.0045(5) 0.0039(4) -0.0068(5)
C48 0.0212(5) 0.0249(6) 0.0225(5) -0.0053(4) 0.0018(4) -0.0041(4)
C49 0.0219(5) 0.0257(6) 0.0211(5) -0.0041(4) 0.0003(4) -0.0032(4)
C50 0.0215(5) 0.0365(7) 0.0242(6) 0.0004(5) 0.0007(4) -0.0052(5)
C51 0.0246(6) 0.0398(8) 0.0297(7) 0.0026(6) 0.0032(5) -0.0066(6)
C52 0.0329(7) 0.0333(7) 0.0251(6) 0.0020(5) 0.0038(5) -0.0039(6)
C53 0.0336(7) 0.0282(7) 0.0242(6) -0.0008(5) -0.0033(5) -0.0021(5)
C54 0.0241(6) 0.0238(6) 0.0246(6) -0.0042(4) -0.0020(4) -0.0029(4)
C55 0.0287(6) 0.0356(7) 0.0204(5) 0.0016(5) 0.0005(5) -0.0079(5)
C56 0.0395(8) 0.0454(9) 0.0233(6) -0.0011(6) -0.0033(6) -0.0108(7)

loop_
_atom_type_symbol
_atom_type_description
_atom_type_scat_dispersion_real
_atom_type_scat_dispersion_imag
_atom_type_scat_source
C C 0.0033 0.0016 'International Tables Vol C Tables 4.2.6.8 and 6.1.1.4'
H H 0.0000 0.0000 'International Tables Vol C Tables 4.2.6.8 and 6.1.1.4'
F F 0.0171 0.0103 'International Tables Vol C Tables 4.2.6.8 and 6.1.1.4'
O O 0.0106 0.0060 'International Tables Vol C Tables 4.2.6.8 and 6.1.1.4'
S S 0.1246 0.1234 'International Tables Vol C Tables 4.2.6.8 and 6.1.1.4'

loop_
_geom_angle_atom_site_label_1
_geom_angle_atom_site_label_2
_geom_angle_atom_site_label_3
_geom_angle
_geom_angle_site_symmetry_1
_geom_angle_site_symmetry_3
_geom_angle_publ_flag
C1 S1 C12 90.80(6) . . ?
C15 S2 C26 91.48(7) . . ?
C29 S3 C40 91.46(6) . . ?
C54 S4 C43 91.13(7) . . ?
C2 C1 C6 122.96(13) . . ?
C2 C1 S1 123.35(10) . . ?
C6 C1 S1 113.67(10) . . ?
C3 C2 C1 118.59(13) . . ?
C3 C2 H2 120.7 . . ?
C1 C2 H2 120.7 . . ?
C2 C3 C4 120.35(13) . . ?
C2 C3 H3 119.8 . . ?
C4 C3 H3 119.8 . . ?
C5 C4 C3 121.09(13) . . ?
C5 C4 H4 119.5 . . ?
C3 C4 H4 119.5 . . ?
C4 C5 C6 120.08(12) . . ?
C4 C5 C13 116.56(12) . . ?
C6 C5 C13 123.28(11) . . ?
C5 C6 C1 116.90(11) . . ?
C5 C6 C7 132.08(11) . . ?
C1 C6 C7 110.88(11) . . ?
C8 C7 C12 117.61(12) . . ?
C8 C7 C6 131.19(12) . . ?
C12 C7 C6 111.13(11) . . ?
C9 C8 C7 120.01(13) . . ?
C9 C8 H8 120.0 . . ?
C7 C8 H8 120.0 . . ?
C8 C9 C10 120.98(13) . . ?
C8 C9 H9 119.5 . . ?
C10 C9 H9 119.5 . . ?
C11 C10 C9 120.39(13) . . ?
C11 C10 H10 119.8 . . ?
C9 C10 H10 119.8 . . ?
C10 C11 C12 118.62(13) . . ?
C10 C11 H11 120.7 . . ?
C12 C11 H11 120.7 . . ?
C11 C12 C7 122.39(12) . . ?
C11 C12 S1 124.07(10) . . ?
C7 C12 S1 113.50(10) . . ?
O1 C13 C5 125.84(13) . . ?
O1 C13 C14 116.40(13) . . ?
C5 C13 C14 117.75(12) . . ?
F3 C14 F1 108.37(15) . . ?
F3 C14 F2 106.65(16) . . ?
F1 C14 F2 106.87(15) . . ?
F3 C14 C13 110.67(16) . . ?
F1 C14 C13 110.17(13) . . ?
F2 C14 C13 113.88(13) . . ?
C16 C15 C20 123.01(14) . . ?
C16 C15 S2 123.86(12) . . ?
C20 C15 S2 113.13(11) . . ?
C17 C16 C15 118.92(15) . . ?
C17 C16 H16 120.5 . . ?
C15 C16 H16 120.5 . . ?
C16 C17 C18 119.73(15) . . ?
C16 C17 H17 120.1 . . ?
C18 C17 H17 120.1 . . ?
C17 C18 C19 121.72(15) . . ?
C17 C18 H18 119.1 . . ?
C19 C18 H18 119.1 . . ?
C18 C19 C20 119.71(14) . . ?
C18 C19 C27 117.26(14) . . ?
C20 C19 C27 122.80(12) . . ?
C19 C20 C15 116.84(13) . . ?
C19 C20 C21 132.06(12) . . ?
C15 C20 C21 111.06(12) . . ?
C22 C21 C26 117.50(13) . . ?
C22 C21 C20 130.95(13) . . ?
C26 C21 C20 111.42(12) . . ?
C23 C22 C21 120.48(14) . . ?
C23 C22 H22 119.8 . . ?
C21 C22 H22 119.8 . . ?
C22 C23 C24 120.60(14) . . ?
C22 C23 H23 119.7 . . ?
C24 C23 H23 119.7 . . ?
C25 C24 C23 120.51(14) . . ?
C25 C24 H24 119.7 . . ?
C23 C24 H24 119.7 . . ?
C24 C25 C26 118.43(14) . . ?
C24 C25 H25 120.8 . . ?
C26 C25 H25 120.8 . . ?
C25 C26 C21 122.39(13) . . ?
C25 C26 S2 124.72(11) . . ?
C21 C26 S2 112.85(11) . . ?
O2 C27 C19 125.78(14) . . ?
O2 C27 C28 116.33(14) . . ?
C19 C27 C28 117.88(13) . . ?
F6 C28 F5 107.98(17) . . ?
F6 C28 F4 108.40(17) . . ?
F5 C28 F4 105.09(14) . . ?
F6 C28 C27 110.65(14) . . ?
F5 C28 C27 111.27(15) . . ?
F4 C28 C27 113.18(14) . . ?
C30 C29 C34 123.20(13) . . ?
C30 C29 S3 123.66(11) . . ?
C34 C29 S3 113.13(10) . . ?
C31 C30 C29 119.09(13) . . ?
C31 C30 H30 120.5 . . ?
C29 C30 H30 120.5 . . ?
C30 C31 C32 119.79(13) . . ?
C30 C31 H31 120.1 . . ?
C32 C31 H31 120.1 . . ?
C31 C32 C33 121.35(14) . . ?
C31 C32 H32 119.3 . . ?
C33 C32 H32 119.3 . . ?
C32 C33 C34 120.29(12) . . ?
C32 C33 C41 116.54(12) . . ?
C34 C33 C41 123.12(12) . . ?
C29 C34 C33 116.23(12) . . ?
C29 C34 C35 110.99(11) . . ?
C33 C34 C35 132.68(11) . . ?
C36 C35 C40 116.89(12) . . ?
C36 C35 C34 131.42(12) . . ?
C40 C35 C34 111.67(11) . . ?
C37 C36 C35 120.51(13) . . ?
C37 C36 H36 119.7 . . ?
C35 C36 H36 119.7 . . ?
C36 C37 C38 121.36(14) . . ?
C36 C37 H37 119.3 . . ?
C38 C37 H37 119.3 . . ?
C39 C38 C37 119.72(14) . . ?
C39 C38 H38 120.1 . . ?
C37 C38 H38 120.1 . . ?
C38 C39 C40 118.59(13) . . ?
C38 C39 H39 120.7 . . ?
C40 C39 H39 120.7 . . ?
C39 C40 C35 122.91(12) . . ?
C39 C40 S3 124.33(10) . . ?
C35 C40 S3 112.74(10) . . ?
O3 C41 C33 126.52(13) . . ?
O3 C41 C42 116.24(13) . . ?
C33 C41 C42 117.23(12) . . ?
F7 C42 F9 108.29(15) . . ?
F7 C42 F8 107.12(15) . . ?
F9 C42 F8 106.85(15) . . ?
F7 C42 C41 109.86(13) . . ?
F9 C42 C41 110.79(15) . . ?
F8 C42 C41 113.71(13) . . ?
C44 C43 C48 122.65(15) . . ?
C44 C43 S4 124.02(12) . . ?
C48 C43 S4 113.32(11) . . ?
C45 C44 C43 118.64(15) . . ?
C45 C44 H44 120.7 . . ?
C43 C44 H44 120.7 . . ?
C44 C45 C46 120.45(15) . . ?
C44 C45 H45 119.8 . . ?
C46 C45 H45 119.8 . . ?
C47 C46 C45 121.03(16) . . ?
C47 C46 H46 119.5 . . ?
C45 C46 H46 119.5 . . ?
C46 C47 C48 120.01(14) . . ?
C46 C47 C55 117.07(14) . . ?
C48 C47 C55 122.68(12) . . ?
C43 C48 C47 117.13(13) . . ?
C43 C48 C49 110.91(12) . . ?
C47 C48 C49 131.92(12) . . ?
C50 C49 C54 117.76(13) . . ?
C50 C49 C48 130.45(13) . . ?
C54 C49 C48 111.68(12) . . ?
C51 C50 C49 119.98(14) . . ?
C51 C50 H50 120.0 . . ?
C49 C50 H50 120.0 . . ?
C50 C51 C52 120.92(14) . . ?
C50 C51 H51 119.5 . . ?
C52 C51 H51 119.5 . . ?
C53 C52 C51 120.52(14) . . ?
C53 C52 H52 119.7 . . ?
C51 C52 H52 119.7 . . ?
C52 C53 C54 118.31(14) . . ?
C52 C53 H53 120.8 . . ?
C54 C53 H53 120.8 . . ?
C53 C54 C49 122.42(13) . . ?
C53 C54 S4 124.67(11) . . ?
C49 C54 S4 112.88(11) . . ?
O4 C55 C47 125.62(14) . . ?
O4 C55 C56 116.15(15) . . ?
C47 C55 C56 118.22(13) . . ?
F12 C56 F10 108.79(18) . . ?
F12 C56 F11 107.71(19) . . ?
F10 C56 F11 105.12(15) . . ?
F12 C56 C55 110.94(15) . . ?
F10 C56 C55 112.85(14) . . ?
F11 C56 C55 111.15(15) . . ?

loop_
_geom_bond_atom_site_label_1
_geom_bond_atom_site_label_2
_geom_bond_distance
_geom_bond_site_symmetry_2
_geom_bond_publ_flag
S1 C1 1.7316(14) . ?
S1 C12 1.7371(13) . ?
S2 C15 1.7307(16) . ?
S2 C26 1.7421(15) . ?
S3 C29 1.7381(14) . ?
S3 C40 1.7388(14) . ?
S4 C54 1.7403(15) . ?
S4 C43 1.7415(16) . ?
F1 C14 1.324(2) . ?
F2 C14 1.330(2) . ?
F3 C14 1.320(2) . ?
F4 C28 1.330(2) . ?
F5 C28 1.329(2) . ?
F6 C28 1.307(2) . ?
F7 C42 1.3228(19) . ?
F8 C42 1.330(2) . ?
F9 C42 1.329(2) . ?
F10 C56 1.322(2) . ?
F11 C56 1.338(2) . ?
F12 C56 1.306(2) . ?
O1 C13 1.2069(17) . ?
O2 C27 1.2096(19) . ?
O3 C41 1.2057(17) . ?
O4 C55 1.2026(19) . ?
C1 C2 1.3950(19) . ?
C1 C6 1.4139(17) . ?
C2 C3 1.377(2) . ?
C2 H2 0.9500 . ?
C3 C4 1.396(2) . ?
C3 H3 0.9500 . ?
C4 C5 1.3948(18) . ?
C4 H4 0.9500 . ?
C5 C6 1.4115(18) . ?
C5 C13 1.4822(18) . ?
C6 C7 1.4573(17) . ?
C7 C8 1.4084(18) . ?
C7 C12 1.4103(18) . ?
C8 C9 1.381(2) . ?
C8 H8 0.9500 . ?
C9 C10 1.401(2) . ?
C9 H9 0.9500 . ?
C10 C11 1.378(2) . ?
C10 H10 0.9500 . ?
C11 C12 1.3911(19) . ?
C11 H11 0.9500 . ?
C13 C14 1.556(2) . ?
C15 C16 1.396(2) . ?
C15 C20 1.4142(19) . ?
C16 C17 1.380(3) . ?
C16 H16 0.9500 . ?
C17 C18 1.394(2) . ?
C17 H17 0.9500 . ?
C18 C19 1.400(2) . ?
C18 H18 0.9500 . ?
C19 C20 1.414(2) . ?
C19 C27 1.478(2) . ?
C20 C21 1.4641(19) . ?
C21 C22 1.4054(19) . ?
C21 C26 1.4072(19) . ?
C22 C23 1.383(2) . ?
C22 H22 0.9500 . ?
C23 C24 1.402(2) . ?
C23 H23 0.9500 . ?
C24 C25 1.380(2) . ?
C24 H24 0.9500 . ?
C25 C26 1.399(2) . ?
C25 H25 0.9500 . ?
C27 C28 1.553(2) . ?
C29 C30 1.397(2) . ?
C29 C34 1.4099(17) . ?
C30 C31 1.378(2) . ?
C30 H30 0.9500 . ?
C31 C32 1.392(2) . ?
C31 H31 0.9500 . ?
C32 C33 1.3984(19) . ?
C32 H32 0.9500 . ?
C33 C34 1.4199(19) . ?
C33 C41 1.4762(19) . ?
C34 C35 1.4642(19) . ?
C35 C36 1.4011(19) . ?
C35 C40 1.4090(18) . ?
C36 C37 1.387(2) . ?
C36 H36 0.9500 . ?
C37 C38 1.396(2) . ?
C37 H37 0.9500 . ?
C38 C39 1.382(2) . ?
C38 H38 0.9500 . ?
C39 C40 1.398(2) . ?
C39 H39 0.9500 . ?
C41 C42 1.550(2) . ?
C43 C44 1.396(2) . ?
C43 C48 1.4130(19) . ?
C44 C45 1.385(3) . ?
C44 H44 0.9500 . ?
C45 C46 1.395(2) . ?
C45 H45 0.9500 . ?
C46 C47 1.393(2) . ?
C46 H46 0.9500 . ?
C47 C48 1.420(2) . ?
C47 C55 1.482(2) . ?
C48 C49 1.4587(19) . ?
C49 C50 1.4028(19) . ?
C49 C54 1.4141(19) . ?
C50 C51 1.386(2) . ?
C50 H50 0.9500 . ?
C51 C52 1.404(2) . ?
C51 H51 0.9500 . ?
C52 C53 1.380(2) . ?
C52 H52 0.9500 . ?
C53 C54 1.395(2) . ?
C53 H53 0.9500 . ?
C55 C56 1.552(2) . ?

loop_
_geom_torsion_atom_site_label_1
_geom_torsion_atom_site_label_2
_geom_torsion_atom_site_label_3
_geom_torsion_atom_site_label_4
_geom_torsion
_geom_torsion_site_symmetry_1
_geom_torsion_site_symmetry_2
_geom_torsion_site_symmetry_3
_geom_torsion_site_symmetry_4
_geom_torsion_publ_flag
C12 S1 C1 C2 177.70(13) . . . . ?
C12 S1 C1 C6 -0.97(11) . . . . ?
C6 C1 C2 C3 0.7(2) . . . . ?
S1 C1 C2 C3 -177.83(12) . . . . ?
C1 C2 C3 C4 0.9(2) . . . . ?
C2 C3 C4 C5 -2.1(2) . . . . ?
C3 C4 C5 C6 1.5(2) . . . . ?
C3 C4 C5 C13 -175.22(14) . . . . ?
C4 C5 C6 C1 0.1(2) . . . . ?
C13 C5 C6 C1 176.62(13) . . . . ?
C4 C5 C6 C7 175.22(14) . . . . ?
C13 C5 C6 C7 -8.3(2) . . . . ?
C2 C1 C6 C5 -1.2(2) . . . . ?
S1 C1 C6 C5 177.44(10) . . . . ?
C2 C1 C6 C7 -177.36(13) . . . . ?
S1 C1 C6 C7 1.31(15) . . . . ?
C5 C6 C7 C8 0.4(3) . . . . ?
C1 C6 C7 C8 175.75(14) . . . . ?
C5 C6 C7 C12 -176.37(14) . . . . ?
C1 C6 C7 C12 -1.02(16) . . . . ?
C12 C7 C8 C9 -0.5(2) . . . . ?
C6 C7 C8 C9 -177.10(15) . . . . ?
C7 C8 C9 C10 -0.4(2) . . . . ?
C8 C9 C10 C11 0.9(2) . . . . ?
C9 C10 C11 C12 -0.4(2) . . . . ?
C10 C11 C12 C7 -0.5(2) . . . . ?
C10 C11 C12 S1 177.18(11) . . . . ?
C8 C7 C12 C11 1.0(2) . . . . ?
C6 C7 C12 C11 178.26(13) . . . . ?
C8 C7 C12 S1 -176.93(11) . . . . ?
C6 C7 C12 S1 0.32(14) . . . . ?
C1 S1 C12 C11 -177.54(13) . . . . ?
C1 S1 C12 C7 0.35(11) . . . . ?
C4 C5 C13 O1 133.87(16) . . . . ?
C6 C5 C13 O1 -42.8(2) . . . . ?
C4 C5 C13 C14 -45.02(19) . . . . ?
C6 C5 C13 C14 138.34(14) . . . . ?
O1 C13 C14 F3 -85.18(19) . . . . ?
C5 C13 C14 F3 93.81(18) . . . . ?
O1 C13 C14 F1 34.6(2) . . . . ?
C5 C13 C14 F1 -146.36(14) . . . . ?
O1 C13 C14 F2 154.69(15) . . . . ?
C5 C13 C14 F2 -26.3(2) . . . . ?
C26 S2 C15 C16 -179.70(14) . . . . ?
C26 S2 C15 C20 0.90(11) . . . . ?
C20 C15 C16 C17 -1.8(2) . . . . ?
S2 C15 C16 C17 178.83(13) . . . . ?
C15 C16 C17 C18 1.1(3) . . . . ?
C16 C17 C18 C19 1.3(3) . . . . ?
C17 C18 C19 C20 -3.0(2) . . . . ?
C17 C18 C19 C27 171.65(15) . . . . ?
C18 C19 C20 C15 2.2(2) . . . . ?
C27 C19 C20 C15 -172.13(13) . . . . ?
C18 C19 C20 C21 -175.64(14) . . . . ?
C27 C19 C20 C21 10.0(2) . . . . ?
C16 C15 C20 C19 0.2(2) . . . . ?
S2 C15 C20 C19 179.56(10) . . . . ?
C16 C15 C20 C21 178.44(14) . . . . ?
S2 C15 C20 C21 -2.15(15) . . . . ?
C19 C20 C21 C22 4.8(3) . . . . ?
C15 C20 C21 C22 -173.11(15) . . . . ?
C19 C20 C21 C26 -179.45(14) . . . . ?
C15 C20 C21 C26 2.61(16) . . . . ?
C26 C21 C22 C23 2.1(2) . . . . ?
C20 C21 C22 C23 177.63(15) . . . . ?
C21 C22 C23 C24 0.6(2) . . . . ?
C22 C23 C24 C25 -2.0(3) . . . . ?
C23 C24 C25 C26 0.7(2) . . . . ?
C24 C25 C26 C21 2.1(2) . . . . ?
C24 C25 C26 S2 -175.53(12) . . . . ?
C22 C21 C26 C25 -3.5(2) . . . . ?
C20 C21 C26 C25 -179.86(13) . . . . ?
C22 C21 C26 S2 174.38(11) . . . . ?
C20 C21 C26 S2 -1.97(15) . . . . ?
C15 S2 C26 C25 178.48(14) . . . . ?
C15 S2 C26 C21 0.65(11) . . . . ?
C18 C19 C27 O2 -133.88(18) . . . . ?
C20 C19 C27 O2 40.6(2) . . . . ?
C18 C19 C27 C28 44.8(2) . . . . ?
C20 C19 C27 C28 -140.70(15) . . . . ?
O2 C27 C28 F6 -31.7(2) . . . . ?
C19 C27 C28 F6 149.51(18) . . . . ?
O2 C27 C28 F5 88.4(2) . . . . ?
C19 C27 C28 F5 -90.45(19) . . . . ?
O2 C27 C28 F4 -153.54(16) . . . . ?
C19 C27 C28 F4 27.6(2) . . . . ?
C40 S3 C29 C30 179.22(13) . . . . ?
C40 S3 C29 C34 0.11(11) . . . . ?
C34 C29 C30 C31 1.1(2) . . . . ?
S3 C29 C30 C31 -177.92(12) . . . . ?
C29 C30 C31 C32 1.3(2) . . . . ?
C30 C31 C32 C33 -2.6(2) . . . . ?
C31 C32 C33 C34 1.4(2) . . . . ?
C31 C32 C33 C41 -176.14(15) . . . . ?
C30 C29 C34 C33 -2.1(2) . . . . ?
S3 C29 C34 C33 176.97(10) . . . . ?
C30 C29 C34 C35 -178.86(13) . . . . ?
S3 C29 C34 C35 0.26(15) . . . . ?
C32 C33 C34 C29 0.9(2) . . . . ?
C41 C33 C34 C29 178.27(13) . . . . ?
C32 C33 C34 C35 176.69(14) . . . . ?
C41 C33 C34 C35 -5.9(2) . . . . ?
C29 C34 C35 C36 177.72(15) . . . . ?
C33 C34 C35 C36 1.7(3) . . . . ?
C29 C34 C35 C40 -0.60(16) . . . . ?
C33 C34 C35 C40 -176.59(14) . . . . ?
C40 C35 C36 C37 -0.5(2) . . . . ?
C34 C35 C36 C37 -178.73(16) . . . . ?
C35 C36 C37 C38 -0.7(3) . . . . ?
C36 C37 C38 C39 1.5(3) . . . . ?
C37 C38 C39 C40 -1.1(2) . . . . ?
C38 C39 C40 C35 -0.1(2) . . . . ?
C38 C39 C40 S3 178.55(12) . . . . ?
C36 C35 C40 C39 0.9(2) . . . . ?
C34 C35 C40 C39 179.50(13) . . . . ?
C36 C35 C40 S3 -177.90(12) . . . . ?
C34 C35 C40 S3 0.70(15) . . . . ?
C29 S3 C40 C39 -179.25(13) . . . . ?
C29 S3 C40 C35 -0.47(11) . . . . ?
C32 C33 C41 O3 134.84(17) . . . . ?
C34 C33 C41 O3 -42.7(2) . . . . ?
C32 C33 C41 C42 -43.8(2) . . . . ?
C34 C33 C41 C42 138.67(14) . . . . ?
O3 C41 C42 F7 33.1(2) . . . . ?
C33 C41 C42 F7 -148.08(14) . . . . ?
O3 C41 C42 F9 -86.50(19) . . . . ?
C33 C41 C42 F9 92.31(18) . . . . ?
O3 C41 C42 F8 153.15(16) . . . . ?
C33 C41 C42 F8 -28.0(2) . . . . ?
C54 S4 C43 C44 -179.15(14) . . . . ?
C54 S4 C43 C48 1.69(11) . . . . ?
C48 C43 C44 C45 -1.9(2) . . . . ?
S4 C43 C44 C45 178.97(13) . . . . ?
C43 C44 C45 C46 1.3(3) . . . . ?
C44 C45 C46 C47 1.3(3) . . . . ?
C45 C46 C47 C48 -3.3(2) . . . . ?
C45 C46 C47 C55 171.15(15) . . . . ?
C44 C43 C48 C47 0.0(2) . . . . ?
S4 C43 C48 C47 179.20(10) . . . . ?
C44 C43 C48 C49 178.09(14) . . . . ?
S4 C43 C48 C49 -2.74(15) . . . . ?
C46 C47 C48 C43 2.6(2) . . . . ?
C55 C47 C48 C43 -171.56(13) . . . . ?
C46 C47 C48 C49 -174.99(15) . . . . ?
C55 C47 C48 C49 10.9(2) . . . . ?
C43 C48 C49 C50 -173.40(15) . . . . ?
C47 C48 C49 C50 4.3(3) . . . . ?
C43 C48 C49 C54 2.60(16) . . . . ?
C47 C48 C49 C54 -179.71(14) . . . . ?
C54 C49 C50 C51 2.1(2) . . . . ?
C48 C49 C50 C51 177.94(15) . . . . ?
C49 C50 C51 C52 0.4(2) . . . . ?
C50 C51 C52 C53 -2.2(3) . . . . ?
C51 C52 C53 C54 1.3(2) . . . . ?
C52 C53 C54 C49 1.3(2) . . . . ?
C52 C53 C54 S4 -176.71(12) . . . . ?
C50 C49 C54 C53 -3.0(2) . . . . ?
C48 C49 C54 C53 -179.60(13) . . . . ?
C50 C49 C54 S4 175.18(11) . . . . ?
C48 C49 C54 S4 -1.38(15) . . . . ?
C43 S4 C54 C53 178.03(13) . . . . ?
C43 S4 C54 C49 -0.14(11) . . . . ?
C46 C47 C55 O4 -131.02(18) . . . . ?
C48 C47 C55 O4 43.3(2) . . . . ?
C46 C47 C55 C56 47.7(2) . . . . ?
C48 C47 C55 C56 -137.98(15) . . . . ?
O4 C55 C56 F12 -33.9(3) . . . . ?
C47 C55 C56 F12 147.19(19) . . . . ?
O4 C55 C56 F10 -156.32(17) . . . . ?
C47 C55 C56 F10 24.8(2) . . . . ?
O4 C55 C56 F11 85.9(2) . . . . ?
C47 C55 C56 F11 -92.99(19) . . . . ?
